data_7112920
loop_
_publ_author_name
'Biswas, Debanjan'
'Deschamps, Jeffrey R.'
'Keefer, Larry K.'
'Hrabie, Joseph A.'

_publ_section_title
;
 Nitrogen-bound diazeniumdiolated amidines.
;
_journal_issue 31
_journal_name_full 'Chemical communications (Cambridge, England)'
_journal_page_first 5799
_journal_page_last 5801
_journal_paper_doi 10.1039/c0cc00849d
_journal_volume 46
_journal_year 2010
_chemical_formula_moiety 'C16 H18 N4 O2'
_chemical_formula_sum 'C16 H18 N4 O2'
_chemical_formula_weight 298.34
_chemical_name_systematic
;
?
;
_space_group_IT_number 61
_symmetry_cell_setting orthorhombic
_symmetry_space_group_name_Hall '-P 2ac 2ab'
_symmetry_space_group_name_H-M 'P b c a'
_atom_sites_solution_hydrogens geom
_atom_sites_solution_primary direct
_atom_sites_solution_secondary difmap
_audit_creation_method SHELXL-97
_cell_angle_alpha 90.00
_cell_angle_beta 90.00
_cell_angle_gamma 90.00
_cell_formula_units_Z 8
_cell_length_a 9.9137(7)
_cell_length_b 13.7220(10)
_cell_length_c 22.4918(16)
_cell_measurement_reflns_used 8050
_cell_measurement_temperature 100(2)
_cell_measurement_theta_max 29.13
_cell_measurement_theta_min 2.69
_cell_volume 3059.7(4)
_computing_cell_refinement 'Bruker SMART v5.631 (Bruker, 2001)'
_computing_data_collection 'Bruker SMART v5.631 (Bruker, 2001)'
_computing_data_reduction
;
Bruker SAINT v6.45A (Bruker, 2002), Bruker XPREP v6.14 (Bruker, 2001)
;
_computing_molecular_graphics 'Bruker SHELXTL v6.14 (Bruker, 2000b)'
_computing_publication_material 'Bruker SHELXTL v6.14 (Bruker, 2000b)'
_computing_structure_refinement 'Bruker SHELXTL v6.14 (Bruker, 2000b)'
_computing_structure_solution 'Bruker SHELXTL v6.14 (Bruker, 2000b)'
_diffrn_ambient_temperature 100(2)
_diffrn_measured_fraction_theta_full 1.000
_diffrn_measured_fraction_theta_max 1.000
_diffrn_measurement_device_type 'Bruker SMART APEX II CCD'
_diffrn_measurement_method '\w scans'
_diffrn_radiation_monochromator graphite
_diffrn_radiation_source 'fine-focus sealed tube'
_diffrn_radiation_type MoK\a
_diffrn_radiation_wavelength 0.71073
_diffrn_reflns_av_R_equivalents 0.0263
_diffrn_reflns_av_sigmaI/netI 0.0178
_diffrn_reflns_limit_h_max 13
_diffrn_reflns_limit_h_min -12
_diffrn_reflns_limit_k_max 18
_diffrn_reflns_limit_k_min -18
_diffrn_reflns_limit_l_max 30
_diffrn_reflns_limit_l_min -27
_diffrn_reflns_number 25385
_diffrn_reflns_theta_full 29.17
_diffrn_reflns_theta_max 29.17
_diffrn_reflns_theta_min 1.81
_exptl_absorpt_coefficient_mu 0.089
_exptl_absorpt_correction_T_max 0.9761
_exptl_absorpt_correction_T_min 0.9581
_exptl_absorpt_correction_type multi-scan
_exptl_absorpt_process_details 'SADABS v2.10 (Bruker, 2000c)'
_exptl_crystal_colour colorless
_exptl_crystal_density_diffrn 1.295
_exptl_crystal_density_method 'not measured'
_exptl_crystal_description block
_exptl_crystal_F_000 1264
_exptl_crystal_size_max 0.488
_exptl_crystal_size_mid 0.337
_exptl_crystal_size_min 0.275
_refine_diff_density_max 0.373
_refine_diff_density_min -0.229
_refine_diff_density_rms 0.042
_refine_ls_extinction_method none
_refine_ls_goodness_of_fit_ref 1.043
_refine_ls_hydrogen_treatment constr
_refine_ls_matrix_type full
_refine_ls_number_parameters 201
_refine_ls_number_reflns 4131
_refine_ls_number_restraints 0
_refine_ls_restrained_S_all 1.043
_refine_ls_R_factor_all 0.0444
_refine_ls_R_factor_gt 0.0373
_refine_ls_shift/su_max 0.000
_refine_ls_shift/su_mean 0.000
_refine_ls_structure_factor_coef Fsqd
_refine_ls_weighting_details 'calc w=1/[\s^2^(Fo^2^)+(0.0596P)^2^+0.7787P] where P=(Fo^2^+2Fc^2^)/3'
_refine_ls_weighting_scheme calc
_refine_ls_wR_factor_gt 0.1032
_refine_ls_wR_factor_ref 0.1084
_reflns_number_gt 3516
_reflns_number_total 4131
_reflns_threshold_expression I>2\s(I)
_cod_data_source_file c0cc00849d.txt
_cod_data_source_block 9
_cod_original_sg_symbol_H-M Pbca
_cod_database_code 7112920

loop_
_symmetry_equiv_pos_as_xyz
'x, y, z'
'x+1/2, -y+1/2, -z'
'-x, y+1/2, -z+1/2'
'-x+1/2, -y, z+1/2'
'-x, -y, -z'
'-x-1/2, y-1/2, z'
'x, -y-1/2, z-1/2'
'x-1/2, y, -z-1/2'

loop_
_atom_site_label
_atom_site_type_symbol
_atom_site_fract_x
_atom_site_fract_y
_atom_site_fract_z
_atom_site_U_iso_or_equiv
_atom_site_adp_type
_atom_site_occupancy
_atom_site_symmetry_multiplicity
_atom_site_calc_flag
_atom_site_refinement_flags
N1 N 0.53139(8) -0.09689(5) 0.36447(4) 0.01579(17) Uani 1 1 d .
O1 O 0.63318(7) -0.09296(5) 0.39774(3) 0.02145(16) Uani 1 1 d .
N2 N 0.52967(8) -0.10581(6) 0.30791(4) 0.01739(18) Uani 1 1 d .
O2 O 0.66272(7) -0.10869(5) 0.28834(3) 0.01998(16) Uani 1 1 d .
N3 N 0.39993(8) -0.09989(6) 0.38856(4) 0.01741(17) Uani 1 1 d .
C3 C 0.65802(11) -0.10615(7) 0.22374(5) 0.0215(2) Uani 1 1 d .
H3B H 0.6102 -0.1648 0.2091 0.026 Uiso 1 1 calc R
H3A H 0.7512 -0.1079 0.2079 0.026 Uiso 1 1 calc R
C4 C 0.58771(10) -0.01639(7) 0.20066(4) 0.0191(2) Uani 1 1 d .
C5 C 0.64892(11) 0.07509(7) 0.20554(5) 0.0224(2) Uani 1 1 d .
H5 H 0.7360 0.0806 0.2229 0.027 Uiso 1 1 calc R
C6 C 0.58278(11) 0.15818(8) 0.18511(5) 0.0262(2) Uani 1 1 d .
H6 H 0.6251 0.2201 0.1883 0.031 Uiso 1 1 calc R
C7 C 0.45481(12) 0.15079(8) 0.16006(5) 0.0268(2) Uani 1 1 d .
H7 H 0.4097 0.2076 0.1463 0.032 Uiso 1 1 calc R
C8 C 0.39306(11) 0.06016(8) 0.15524(5) 0.0252(2) Uani 1 1 d .
H8 H 0.3058 0.0548 0.1381 0.030 Uiso 1 1 calc R
C9 C 0.45972(11) -0.02272(7) 0.17565(5) 0.0218(2) Uani 1 1 d .
H9 H 0.4171 -0.0845 0.1724 0.026 Uiso 1 1 calc R
C10 C 0.36309(10) -0.01622(7) 0.41256(4) 0.01572(18) Uani 1 1 d .
N11 N 0.24625(9) -0.01521(6) 0.44263(4) 0.02009(18) Uani 1 1 d .
C12 C 0.16817(11) -0.10441(8) 0.45102(5) 0.0249(2) Uani 1 1 d .
H12C H 0.0821 -0.0988 0.4299 0.037 Uiso 1 1 calc R
H12B H 0.1511 -0.1143 0.4935 0.037 Uiso 1 1 calc R
H12A H 0.2189 -0.1600 0.4353 0.037 Uiso 1 1 calc R
C13 C 0.17976(11) 0.07325(8) 0.46367(5) 0.0262(2) Uani 1 1 d .
H13C H 0.1833 0.0755 0.5072 0.039 Uiso 1 1 calc R
H13B H 0.0854 0.0732 0.4506 0.039 Uiso 1 1 calc R
H13A H 0.2259 0.1304 0.4473 0.039 Uiso 1 1 calc R
C14 C 0.44555(10) 0.07503(6) 0.40979(4) 0.01575(19) Uani 1 1 d .
C15 C 0.48967(10) 0.11261(7) 0.35529(4) 0.01779(19) Uani 1 1 d .
H15 H 0.4622 0.0830 0.3191 0.021 Uiso 1 1 calc R
C16 C 0.57415(10) 0.19376(7) 0.35446(5) 0.0214(2) Uani 1 1 d .
H16 H 0.6048 0.2191 0.3176 0.026 Uiso 1 1 calc R
C17 C 0.61386(11) 0.23791(7) 0.40734(5) 0.0239(2) Uani 1 1 d .
H17 H 0.6721 0.2929 0.4066 0.029 Uiso 1 1 calc R
C18 C 0.56808(11) 0.20134(7) 0.46122(5) 0.0237(2) Uani 1 1 d .
H18 H 0.5942 0.2320 0.4973 0.028 Uiso 1 1 calc R
C19 C 0.48423(10) 0.12015(7) 0.46280(5) 0.0197(2) Uani 1 1 d .
H19 H 0.4533 0.0954 0.4998 0.024 Uiso 1 1 calc R

loop_
_atom_site_aniso_label
_atom_site_aniso_U_11
_atom_site_aniso_U_22
_atom_site_aniso_U_33
_atom_site_aniso_U_23
_atom_site_aniso_U_13
_atom_site_aniso_U_12
N1 0.0151(4) 0.0130(3) 0.0192(4) -0.0003(3) 0.0010(3) 0.0002(3)
O1 0.0163(3) 0.0256(4) 0.0225(4) -0.0007(3) -0.0028(3) 0.0019(3)
N2 0.0149(4) 0.0175(4) 0.0197(4) -0.0010(3) 0.0034(3) -0.0004(3)
O2 0.0151(3) 0.0229(3) 0.0219(4) -0.0005(3) 0.0047(3) 0.0013(3)
N3 0.0143(4) 0.0182(4) 0.0198(4) -0.0012(3) 0.0032(3) -0.0020(3)
C3 0.0232(5) 0.0203(4) 0.0211(5) -0.0013(3) 0.0072(4) 0.0033(4)
C4 0.0210(5) 0.0181(4) 0.0183(4) -0.0012(3) 0.0070(4) 0.0007(3)
C5 0.0190(5) 0.0228(5) 0.0254(5) -0.0011(4) 0.0026(4) -0.0034(4)
C6 0.0270(6) 0.0187(5) 0.0329(6) -0.0006(4) 0.0009(4) -0.0048(4)
C7 0.0272(6) 0.0195(5) 0.0338(6) 0.0007(4) 0.0010(4) 0.0009(4)
C8 0.0205(5) 0.0231(5) 0.0319(6) -0.0026(4) 0.0004(4) -0.0003(4)
C9 0.0217(5) 0.0179(4) 0.0258(5) -0.0029(4) 0.0055(4) -0.0028(4)
C10 0.0141(4) 0.0186(4) 0.0145(4) 0.0004(3) -0.0016(3) -0.0001(3)
N11 0.0155(4) 0.0223(4) 0.0225(4) -0.0017(3) 0.0037(3) 0.0003(3)
C12 0.0177(5) 0.0287(5) 0.0284(6) 0.0032(4) 0.0046(4) -0.0042(4)
C13 0.0192(5) 0.0308(5) 0.0285(6) -0.0055(4) 0.0045(4) 0.0061(4)
C14 0.0130(4) 0.0142(4) 0.0200(5) -0.0008(3) -0.0009(3) 0.0016(3)
C15 0.0174(4) 0.0165(4) 0.0194(4) -0.0008(3) 0.0000(4) 0.0024(3)
C16 0.0196(5) 0.0167(4) 0.0279(5) 0.0029(4) 0.0040(4) 0.0017(3)
C17 0.0203(5) 0.0149(4) 0.0364(6) -0.0012(4) -0.0015(4) -0.0003(4)
C18 0.0243(5) 0.0176(4) 0.0293(5) -0.0043(4) -0.0071(4) 0.0010(4)
C19 0.0206(5) 0.0179(4) 0.0205(5) -0.0012(3) -0.0026(4) 0.0027(4)

loop_
_atom_type_symbol
_atom_type_description
_atom_type_scat_dispersion_real
_atom_type_scat_dispersion_imag
_atom_type_scat_source
C C 0.0033 0.0016 'International Tables Vol C Tables 4.2.6.8 and 6.1.1.4'
H H 0.0000 0.0000 'International Tables Vol C Tables 4.2.6.8 and 6.1.1.4'
N N 0.0061 0.0033 'International Tables Vol C Tables 4.2.6.8 and 6.1.1.4'
O O 0.0106 0.0060 'International Tables Vol C Tables 4.2.6.8 and 6.1.1.4'

loop_
_geom_angle_atom_site_label_1
_geom_angle_atom_site_label_2
_geom_angle_atom_site_label_3
_geom_angle
O1 N1 N2 127.37(8)
O1 N1 N3 120.91(8)
N2 N1 N3 111.53(8)
N1 N2 O2 107.76(7)
N2 O2 C3 106.56(7)
C10 N3 N1 112.76(8)
O2 C3 C4 112.24(8)
O2 C3 H3B 109.2
C4 C3 H3B 109.2
O2 C3 H3A 109.2
C4 C3 H3A 109.2
H3B C3 H3A 107.9
C9 C4 C5 118.92(9)
C9 C4 C3 120.67(9)
C5 C4 C3 120.39(9)
C6 C5 C4 120.30(10)
C6 C5 H5 119.8
C4 C5 H5 119.8
C7 C6 C5 120.19(9)
C7 C6 H6 119.9
C5 C6 H6 119.9
C8 C7 C6 119.87(10)
C8 C7 H7 120.1
C6 C7 H7 120.1
C7 C8 C9 119.72(10)
C7 C8 H8 120.1
C9 C8 H8 120.1
C4 C9 C8 121.00(9)
C4 C9 H9 119.5
C8 C9 H9 119.5
N3 C10 N11 117.00(8)
N3 C10 C14 124.02(8)
N11 C10 C14 118.95(8)
C10 N11 C12 120.94(8)
C10 N11 C13 124.18(8)
C12 N11 C13 114.56(8)
N11 C12 H12C 109.5
N11 C12 H12B 109.5
H12C C12 H12B 109.5
N11 C12 H12A 109.5
H12C C12 H12A 109.5
H12B C12 H12A 109.5
N11 C13 H13C 109.5
N11 C13 H13B 109.5
H13C C13 H13B 109.5
N11 C13 H13A 109.5
H13C C13 H13A 109.5
H13B C13 H13A 109.5
C19 C14 C15 119.88(9)
C19 C14 C10 119.02(8)
C15 C14 C10 121.02(8)
C16 C15 C14 119.60(9)
C16 C15 H15 120.2
C14 C15 H15 120.2
C15 C16 C17 120.42(10)
C15 C16 H16 119.8
C17 C16 H16 119.8
C18 C17 C16 119.76(9)
C18 C17 H17 120.1
C16 C17 H17 120.1
C17 C18 C19 120.50(10)
C17 C18 H18 119.8
C19 C18 H18 119.8
C18 C19 C14 119.82(9)
C18 C19 H19 120.1
C14 C19 H19 120.1

loop_
_geom_bond_atom_site_label_1
_geom_bond_atom_site_label_2
_geom_bond_distance
N1 O1 1.2574(11)
N1 N2 1.2782(12)
N1 N3 1.4120(11)
N2 O2 1.3911(10)
O2 C3 1.4542(12)
N3 C10 1.3202(12)
C3 C4 1.5073(14)
C3 H3B 0.9900
C3 H3A 0.9900
C4 C9 1.3908(15)
C4 C5 1.3986(13)
C5 C6 1.3931(15)
C5 H5 0.9500
C6 C7 1.3919(16)
C6 H6 0.9500
C7 C8 1.3903(15)
C7 H7 0.9500
C8 C9 1.3931(15)
C8 H8 0.9500
C9 H9 0.9500
C10 N11 1.3414(12)
C10 C14 1.4967(13)
N11 C12 1.4603(13)
N11 C13 1.4602(13)
C12 H12C 0.9800
C12 H12B 0.9800
C12 H12A 0.9800
C13 H13C 0.9800
C13 H13B 0.9800
C13 H13A 0.9800
C14 C19 1.3970(13)
C14 C15 1.3999(14)
C15 C16 1.3935(13)
C15 H15 0.9500
C16 C17 1.3916(15)
C16 H16 0.9500
C17 C18 1.3879(16)
C17 H17 0.9500
C18 C19 1.3905(14)
C18 H18 0.9500
C19 H19 0.9500

loop_
_geom_torsion_atom_site_label_1
_geom_torsion_atom_site_label_2
_geom_torsion_atom_site_label_3
_geom_torsion_atom_site_label_4
_geom_torsion
O1 N1 N2 O2 -1.15(12)
N3 N1 N2 O2 -176.07(7)
N1 N2 O2 C3 -172.83(7)
O1 N1 N3 C10 71.02(11)
N2 N1 N3 C10 -113.68(9)
N2 O2 C3 C4 58.72(10)
O2 C3 C4 C9 -107.47(11)
O2 C3 C4 C5 70.84(12)
C9 C4 C5 C6 -0.56(15)
C3 C4 C5 C6 -178.89(10)
C4 C5 C6 C7 0.44(17)
C5 C6 C7 C8 -0.21(17)
C6 C7 C8 C9 0.11(17)
C5 C4 C9 C8 0.46(15)
C3 C4 C9 C8 178.78(9)
C7 C8 C9 C4 -0.23(16)
N1 N3 C10 N11 -172.48(8)
N1 N3 C10 C14 5.39(13)
N3 C10 N11 C12 3.41(14)
C14 C10 N11 C12 -174.58(9)
N3 C10 N11 C13 -169.76(9)
C14 C10 N11 C13 12.25(14)
N3 C10 C14 C19 -122.27(11)
N11 C10 C14 C19 55.57(12)
N3 C10 C14 C15 54.52(13)
N11 C10 C14 C15 -127.64(10)
C19 C14 C15 C16 1.26(14)
C10 C14 C15 C16 -175.50(9)
C14 C15 C16 C17 -0.51(14)
C15 C16 C17 C18 -0.53(15)
C16 C17 C18 C19 0.83(16)
C17 C18 C19 C14 -0.07(15)
C15 C14 C19 C18 -0.98(14)
C10 C14 C19 C18 175.85(9)
